data_2210032
loop_
_publ_author_name
'Zhao, Ji-Nan'
'Zhang, Hui-Qin'
'Ng, Seik Weng'

_publ_section_title
;
 2,2'-Dihydroxy-3,3'-(piperazinediium-1,4-diyl)bis(propanesulfonate)
 dihydrate
;
_journal_coeditor_code XU2080
_journal_issue 8
_journal_name_full 'Acta Crystallographica Section E'
_journal_page_first o3424
_journal_page_last o3425
_journal_paper_doi 10.1107/S1600536806027449
_journal_volume 62
_journal_year 2006
_chemical_formula_iupac 'C10 H22 N2 O8 S2 , 2H2 O'
_chemical_formula_moiety 'C10 H22 N2 O8 S2 , 2H2 O'
_chemical_formula_sum 'C10 H26 N2 O10 S2'
_chemical_formula_weight 398.45
_chemical_name_systematic
;
2,2'-Dihydroxy-3,3'-(piperazinediium-1,4-diyl)bis(propanesulfonate) dihydrate
;
_space_group_IT_number 14
_symmetry_cell_setting monoclinic
_symmetry_space_group_name_Hall '-P 2yn'
_symmetry_space_group_name_H-M 'P 1 21/n 1'
_atom_sites_solution_hydrogens geom
_atom_sites_solution_primary direct
_atom_sites_solution_secondary difmap
_audit_creation_method SHELXL97
_cell_angle_alpha 90.00
_cell_angle_beta 96.8590(10)
_cell_angle_gamma 90.00
_cell_formula_units_Z 2
_cell_length_a 8.6675(8)
_cell_length_b 7.2050(6)
_cell_length_c 13.1980(10)
_cell_measurement_reflns_used 1706
_cell_measurement_temperature 291(2)
_cell_measurement_theta_max 27.5
_cell_measurement_theta_min 3.0
_cell_volume 818.31(12)
_computing_cell_refinement 'SAINT (Bruker, 2004)'
_computing_data_collection 'SMART (Bruker, 2004)'
_computing_data_reduction SAINT
_computing_molecular_graphics 'ORTEPII (Johnson, 1976)'
_computing_publication_material SHELXL97
_computing_structure_refinement 'SHELXL97 (Sheldrick, 1997)'
_computing_structure_solution 'SHELXS97 (Sheldrick, 1997)'
_diffrn_ambient_temperature 291(2)
_diffrn_measured_fraction_theta_full 0.99
_diffrn_measured_fraction_theta_max 0.99
_diffrn_measurement_device_type 'Bruker APEXII area-detector'
_diffrn_measurement_method '\f and \w'
_diffrn_radiation_monochromator graphite
_diffrn_radiation_source 'fine-focus sealed tube'
_diffrn_radiation_type MoK\a
_diffrn_radiation_wavelength 0.71073
_diffrn_reflns_av_R_equivalents 0.021
_diffrn_reflns_av_sigmaI/netI 0.026
_diffrn_reflns_limit_h_max 11
_diffrn_reflns_limit_h_min -11
_diffrn_reflns_limit_k_max 9
_diffrn_reflns_limit_k_min -8
_diffrn_reflns_limit_l_max 17
_diffrn_reflns_limit_l_min -15
_diffrn_reflns_number 4919
_diffrn_reflns_theta_full 27.5
_diffrn_reflns_theta_max 27.5
_diffrn_reflns_theta_min 3.0
_diffrn_standards_interval_count 0
_diffrn_standards_interval_time 0
_diffrn_standards_number 0
_exptl_absorpt_coefficient_mu 0.381
_exptl_absorpt_correction_type none
_exptl_crystal_colour Colourless
_exptl_crystal_density_diffrn 1.617
_exptl_crystal_density_method 'not measured'
_exptl_crystal_description Block
_exptl_crystal_F_000 424
_exptl_crystal_size_max 0.21
_exptl_crystal_size_mid 0.14
_exptl_crystal_size_min 0.05
_refine_diff_density_max 0.38
_refine_diff_density_min -0.24
_refine_ls_extinction_method none
_refine_ls_goodness_of_fit_ref 1.03
_refine_ls_hydrogen_treatment mixed
_refine_ls_matrix_type full
_refine_ls_number_parameters 125
_refine_ls_number_reflns 1865
_refine_ls_number_restraints 4
_refine_ls_restrained_S_all 1.03
_refine_ls_R_factor_all 0.047
_refine_ls_R_factor_gt 0.037
_refine_ls_shift/su_max 0.001
_refine_ls_shift/su_mean 0.000
_refine_ls_structure_factor_coef Fsqd
_refine_ls_weighting_details 'calc w = 1/[\s^2^(Fo^2^)+(0.0464P)^2^+0.5041P] where P=(Fo^2^+2Fc^2^)/3'
_refine_ls_weighting_scheme calc
_refine_ls_wR_factor_gt 0.093
_refine_ls_wR_factor_ref 0.099
_reflns_number_gt 1551
_reflns_number_total 1865
_reflns_threshold_expression I>2\s(I)
_cod_data_source_file xu2080.cif
_cod_data_source_block I
_cod_depositor_comments
;
The following automatic conversions were performed:
'_symmetry_cell_setting' value 'Monoclinic' changed to 'monoclinic'
according to '/home/saulius/struct/CIF-dictionaries/cif_core.dic'
dictionary named 'cif_core.dic' version 2.4.1 from 2010-06-29.

Automatic conversion script
Id: cif_fix_enum 1527 2010-12-29 10:47:43Z saulius 

The following automatic conversions were performed:

'_symmetry_cell_setting' value 'Monoclinic' changed to 'monoclinic'
according to /home/saulius/struct/CIF-dictionaries/cif_core.dic
dictionary named 'cif_core.dic' version 2.4.1 from 2010-06-29.

Automatic conversion script
Id: cif_fix_values 1715 2011-07-08 13:25:40Z adriana 
;
_cod_original_sg_symbol_H-M 'P 21/n'
_cod_database_code 2210032
_cod_database_fobs_code 2210032

loop_
_symmetry_equiv_pos_as_xyz
'x, y, z'
'-x+1/2, y+1/2, -z+1/2'
'-x, -y, -z'
'x-1/2, -y-1/2, z-1/2'

loop_
_atom_site_type_symbol
_atom_site_label
_atom_site_fract_x
_atom_site_fract_y
_atom_site_fract_z
_atom_site_U_iso_or_equiv
_atom_site_adp_type
_atom_site_calc_flag
_atom_site_refinement_flags
_atom_site_occupancy
S S1 -0.06801(5) 1.06546(7) 0.32225(4) 0.0247(2) Uani d . 1
O O1 -0.0529(2) 1.0688(2) 0.21380(10) 0.0380(4) Uani d . 1
O O2 -0.2272(2) 1.0943(2) 0.34320(10) 0.0439(4) Uani d . 1
O O3 0.0388(2) 1.1917(2) 0.37960(10) 0.0410(4) Uani d . 1
O O4 0.2026(2) 0.7695(2) 0.27390(10) 0.0341(4) Uani d D 1
O O1W 0.0280(2) 0.4887(3) 0.18040(10) 0.0456(4) Uani d D 1
N N1 0.3542(2) 0.5628(2) 0.44190(10) 0.0224(3) Uani d D 1
C C1 -0.0209(2) 0.8371(3) 0.3671(2) 0.0269(4) Uani d . 1
C C2 0.1515(2) 0.7918(3) 0.3717(2) 0.0276(4) Uani d . 1
C C3 0.1849(2) 0.6160(3) 0.4348(2) 0.0278(4) Uani d . 1
C C4 0.3757(2) 0.3671(3) 0.47960(10) 0.0242(4) Uani d . 1
C C5 0.4550(2) 0.6897(3) 0.51170(10) 0.0250(4) Uani d . 1
H H4O 0.150(2) 0.678(2) 0.249(2) 0.030(10) Uiso d D 1
H H1W1 0.053(4) 0.391(3) 0.213(2) 0.080(10) Uiso d D 1
H H1W2 -0.0690(10) 0.493(4) 0.180(2) 0.050(10) Uiso d D 1
H H1N 0.378(3) 0.574(3) 0.3820(10) 0.030(10) Uiso d D 1
H H1A -0.0524 0.8231 0.4348 0.032 Uiso calc R 1
H H1B -0.0797 0.7484 0.3226 0.032 Uiso calc R 1
H H2 0.2105 0.8939 0.4067 0.033 Uiso calc R 1
H H3A 0.1567 0.6360 0.5029 0.033 Uiso calc R 1
H H3B 0.1217 0.5152 0.4039 0.033 Uiso calc R 1
H H4A 0.3145 0.2840 0.4329 0.029 Uiso calc R 1
H H4B 0.3387 0.3564 0.5458 0.029 Uiso calc R 1
H H5A 0.4203 0.6876 0.5789 0.030 Uiso calc R 1
H H5B 0.4444 0.8157 0.4860 0.030 Uiso calc R 1

loop_
_atom_site_aniso_label
_atom_site_aniso_U_11
_atom_site_aniso_U_22
_atom_site_aniso_U_33
_atom_site_aniso_U_12
_atom_site_aniso_U_13
_atom_site_aniso_U_23
S1 0.0241(2) 0.0274(3) 0.0229(3) 0.0025(2) 0.0045(2) -0.0002(2)
O1 0.0460(10) 0.0450(10) 0.0230(10) 0.0090(10) 0.0050(10) 0.0050(10)
O2 0.0290(10) 0.0470(10) 0.0580(10) 0.0080(10) 0.0130(10) -0.0010(10)
O3 0.0440(10) 0.0370(10) 0.0410(10) -0.0100(10) 0.0020(10) -0.0060(10)
O4 0.0290(10) 0.0420(10) 0.0330(10) 0.0040(10) 0.0120(10) 0.0040(10)
O1W 0.0410(10) 0.0410(10) 0.0550(10) 0.0090(10) 0.0060(10) 0.0020(10)
N1 0.0220(10) 0.0260(10) 0.0200(10) 0.0030(10) 0.0020(10) 0.0020(10)
C1 0.0240(10) 0.0290(10) 0.0290(10) 0.0010(10) 0.0060(10) 0.0020(10)
C2 0.0240(10) 0.0320(10) 0.0270(10) 0.0040(10) 0.0030(10) 0.0010(10)
C3 0.0220(10) 0.0300(10) 0.0310(10) 0.0030(10) 0.0030(10) 0.0020(10)
C4 0.0260(10) 0.0220(10) 0.0240(10) -0.0020(10) -0.0010(10) 0.0020(10)
C5 0.0280(10) 0.0210(10) 0.0250(10) 0.0010(10) 0.0000(10) -0.0020(10)

loop_
_atom_type_symbol
_atom_type_description
_atom_type_scat_dispersion_real
_atom_type_scat_dispersion_imag
_atom_type_scat_source
C C 0.0033 0.0016 'International Tables Vol C Tables 4.2.6.8 and 6.1.1.4'
H H 0.0000 0.0000 'International Tables Vol C Tables 4.2.6.8 and 6.1.1.4'
N N 0.0061 0.0033 'International Tables Vol C Tables 4.2.6.8 and 6.1.1.4'
O O 0.0106 0.0060 'International Tables Vol C Tables 4.2.6.8 and 6.1.1.4'
S S 0.1246 0.1234 'International Tables Vol C Tables 4.2.6.8 and 6.1.1.4'

loop_
_geom_angle_atom_site_label_1
_geom_angle_atom_site_label_2
_geom_angle_atom_site_label_3
_geom_angle_site_symmetry_1
_geom_angle_site_symmetry_3
_geom_angle
_geom_angle_publ_flag
O3 S1 O1 . . 112.20(10) no
O3 S1 O2 . . 112.00(10) no
O1 S1 O2 . . 112.60(10) no
O3 S1 C1 . . 107.50(10) no
O1 S1 C1 . . 107.40(10) no
O2 S1 C1 . . 104.70(10) no
C4 N1 C5 . . 109.20(10) no
C4 N1 C3 . . 110.00(10) no
C5 N1 C3 . . 111.90(10) no
C2 C1 S1 . . 113.30(10) no
O4 C2 C1 . . 113.5(2) no
O4 C2 C3 . . 110.1(2) no
C1 C2 C3 . . 108.7(2) no
N1 C3 C2 . . 111.4(2) no
N1 C4 C5 . 3_666 111.1(2) no
N1 C5 C4 . 3_666 111.7(2) no
C2 O4 H4O . . 104(2) no
H1W1 O1W H1W2 . . 103(3) no
C4 N1 H1N . . 112(2) no
C5 N1 H1N . . 109(2) no
C3 N1 H1N . . 105(2) no
C2 C1 H1A . . 108.9 no
S1 C1 H1A . . 108.9 no
C2 C1 H1B . . 108.9 no
S1 C1 H1B . . 108.9 no
H1A C1 H1B . . 107.7 no
O4 C2 H2 . . 108.1 no
C1 C2 H2 . . 108.1 no
C3 C2 H2 . . 108.1 no
N1 C3 H3A . . 109.3 no
C2 C3 H3A . . 109.3 no
N1 C3 H3B . . 109.3 no
C2 C3 H3B . . 109.3 no
H3A C3 H3B . . 108.0 no
N1 C4 H4A . . 109.4 no
C5 C4 H4A 3_666 . 109.4 no
N1 C4 H4B . . 109.4 no
C5 C4 H4B 3_666 . 109.4 no
H4A C4 H4B . . 108.0 no
N1 C5 H5A . . 109.3 no
C4 C5 H5A 3_666 . 109.3 no
N1 C5 H5B . . 109.3 no
C4 C5 H5B 3_666 . 109.3 no
H5A C5 H5B . . 107.9 no

loop_
_geom_bond_atom_site_label_1
_geom_bond_atom_site_label_2
_geom_bond_site_symmetry_2
_geom_bond_distance
_geom_bond_publ_flag
S1 O1 . 1.4540(10) no
S1 O2 . 1.454(2) no
S1 O3 . 1.445(2) no
S1 C1 . 1.780(2) no
O4 C2 . 1.422(2) no
N1 C4 . 1.500(2) no
N1 C5 . 1.503(2) no
N1 C3 . 1.508(2) no
C1 C2 . 1.524(2) no
C2 C3 . 1.524(3) no
C4 C5 3_666 1.514(3) no
C5 C4 3_666 1.514(3) no
O4 H4O . 0.850(10) no
O1W H1W1 . 0.840(10) no
O1W H1W2 . 0.840(10) no
N1 H1N . 0.850(10) no
C1 H1A . 0.97 no
C1 H1B . 0.97 no
C2 H2 . 0.98 no
C3 H3A . 0.97 no
C3 H3B . 0.97 no
C4 H4A . 0.97 no
C4 H4B . 0.97 no
C5 H5A . 0.97 no
C5 H5B . 0.97 no

loop_
_geom_hbond_atom_site_label_D
_geom_hbond_atom_site_label_H
_geom_hbond_atom_site_label_A
_geom_hbond_site_symmetry_A
_geom_hbond_distance_DH
_geom_hbond_distance_HA
_geom_hbond_distance_DA
_geom_hbond_angle_DHA
_geom_hbond_publ_flag
O4 H4O O1W . 0.850(10) 1.890(10) 2.732(3) 174(2) yes
O1W H1W2 O2 2_445 0.840(10) 1.90(2) 2.698(2) 157(3) yes
O1W H1W1 O4 2_545 0.840(10) 2.28(3) 2.824(2) 123(3) yes
N1 H1N O1 2_545 0.850(10) 2.09(2) 2.834(2) 147(2) yes

loop_
_geom_torsion_atom_site_label_1
_geom_torsion_atom_site_label_2
_geom_torsion_atom_site_label_3
_geom_torsion_atom_site_label_4
_geom_torsion_site_symmetry_4
_geom_torsion
_geom_torsion_publ_flag
O3 S1 C1 C2 . -49.5(2) no
O1 S1 C1 C2 . 71.4(2) no
O2 S1 C1 C2 . -168.70(10) no
S1 C1 C2 O4 . -71.2(2) no
S1 C1 C2 C3 . 166.00(10) no
C4 N1 C3 C2 . -165.2(2) no
C5 N1 C3 C2 . 73.3(2) no
O4 C2 C3 N1 . 54.8(2) no
C1 C2 C3 N1 . 179.7(2) no
C5 N1 C4 C5 3_666 -56.4(2) no
C3 N1 C4 C5 3_666 -179.5(2) no
C4 N1 C5 C4 3_666 56.7(2) no
C3 N1 C5 C4 3_666 178.7(2) no
